data_7227837
loop_
_publ_author_name
'Yu, Xun'
'Zhu, Feifeng'
'Bu, Donglei'
'Lei, Hao'

_publ_section_title
;
 Ferrous complexes supported by sterically encumbered asymmetric
 bis(arylimino)acenaphthene (BIAN) ligands: synthesis, characterization
 and screening for catalytic hydrosilylation of carbonyl compounds
;
_journal_issue 25
_journal_name_full 'RSC Adv.'
_journal_page_first 15321
_journal_paper_doi 10.1039/C7RA01511A
_journal_volume 7
_journal_year 2017
_chemical_formula_moiety 'C56 H47 Cl3 Fe N2, C4 H8 O'
_chemical_formula_sum 'C60 H55 Cl3 Fe N2 O'
_chemical_formula_weight 982.26
_chemical_name_common (Dipp-BIANCl)FeCl2
_chemical_properties_physical ', Air-sensitive,Moisture-sensitive'
_space_group_crystal_system monoclinic
_space_group_IT_number 14
_space_group_name_Hall '-P 2yn'
_space_group_name_H-M_alt 'P 1 21/n 1'
_symmetry_space_group_name_Hall '-P 2yn'
_symmetry_space_group_name_H-M 'P 1 21/n 1'
_atom_sites_solution_hydrogens geom
_atom_sites_solution_primary direct
_audit_creation_date 2016-12-15
_audit_creation_method
;
Olex2 1.2
(compiled 2016.02.19 svn.r3266 for OlexSys, GUI svn.r5155)
;
_audit_update_record
;
2017-02-03 deposited with the CCDC.
2017-03-01 downloaded from the CCDC.
;
_cell_angle_alpha 90
_cell_angle_beta 96.4438(11)
_cell_angle_gamma 90
_cell_formula_units_Z 4
_cell_length_a 10.51517(14)
_cell_length_b 18.6075(3)
_cell_length_c 26.0044(3)
_cell_measurement_reflns_used 13155
_cell_measurement_temperature 93
_cell_measurement_theta_max 77.3260
_cell_measurement_theta_min 2.3630
_cell_volume 5055.90(12)
_computing_cell_refinement 'CrysAlisPro 1.171.38.40t (Rigaku OD, 2015)'
_computing_data_collection 'CrysAlisPro 1.171.38.40t (Rigaku OD, 2015)'
_computing_data_reduction 'CrysAlisPro 1.171.38.40t (Rigaku OD, 2015)'
_computing_molecular_graphics 'Olex2 (Dolomanov et al., 2009)'
_computing_publication_material 'Olex2 (Dolomanov et al., 2009)'
_computing_structure_refinement 'ShelXL (Sheldrick, 2015)'
_computing_structure_solution 'ShelXS (Sheldrick, 2008)'
_diffrn_ambient_temperature 93
_diffrn_detector 'CCD plate'
_diffrn_measured_fraction_theta_full 0.978
_diffrn_measured_fraction_theta_max 0.978
_diffrn_measurement_details
;
List of Runs (angles in degrees, time in seconds):

  # Type    Start    End  Width  t~exp~   \w     \q     \k     \f   Frames
#--------------------------------------------------------------------------
  1  \w   -108.00  27.00   1.00    8.00    --  -32.00   0.00-180.00  135
  2  \w    -78.00 -18.00   1.00    8.00    --  -32.00 -72.00-180.00   60
  3  \w    -78.00 -18.00   1.00    8.00    --  -32.00 -72.00 108.00   60
  4  \w    -78.00  58.00   1.00    8.00    --  -32.00   0.00-108.00  136
  5  \w    -46.00  15.00   1.00    8.00    --  -32.00  72.00 108.00   61
  6  \w   -200.00 -20.00   1.00   25.00    -- -110.00   0.00-108.00  180
  7  \w    -98.00 -20.00   1.00   25.00    -- -110.00  72.00-180.00   78
  8  \w    -80.00 -20.00   1.00   25.00    -- -110.00  72.00 108.00   60
  9  \w    -80.00 -20.00   1.00   25.00    -- -110.00  72.00  36.00   60
 10  \w   -122.00-114.00   1.00   25.00    -- -110.00  72.00 -36.00    8
;
_diffrn_measurement_device 'abstract diffractometer'
_diffrn_measurement_device_type 'dtrek-CrysAlisPro-abstract goniometer imported rigaku-d*trek images'
_diffrn_measurement_method '\w scans'
_diffrn_orient_matrix_type 'CrysAlisPro convention (1999,Acta A55,543-557)'
_diffrn_orient_matrix_UB_11 0.0884666000
_diffrn_orient_matrix_UB_12 -0.0473101000
_diffrn_orient_matrix_UB_13 0.0371779000
_diffrn_orient_matrix_UB_21 0.0065394000
_diffrn_orient_matrix_UB_22 0.0597821000
_diffrn_orient_matrix_UB_23 0.0411771000
_diffrn_orient_matrix_UB_31 -0.1177589000
_diffrn_orient_matrix_UB_32 -0.0322558000
_diffrn_orient_matrix_UB_33 0.0218598000
_diffrn_radiation_monochromator graphite
_diffrn_radiation_probe x-ray
_diffrn_radiation_type CuK\a
_diffrn_radiation_wavelength 1.54184
_diffrn_reflns_av_R_equivalents 0.0465
_diffrn_reflns_av_unetI/netI 0.0462
_diffrn_reflns_Laue_measured_fraction_full 0.978
_diffrn_reflns_Laue_measured_fraction_max 0.978
_diffrn_reflns_limit_h_max 8
_diffrn_reflns_limit_h_min -12
_diffrn_reflns_limit_k_max 22
_diffrn_reflns_limit_k_min -17
_diffrn_reflns_limit_l_max 31
_diffrn_reflns_limit_l_min -30
_diffrn_reflns_number 23671
_diffrn_reflns_point_group_measured_fraction_full 0.978
_diffrn_reflns_point_group_measured_fraction_max 0.978
_diffrn_reflns_theta_full 67.684
_diffrn_reflns_theta_max 67.999
_diffrn_reflns_theta_min 2.926
_diffrn_source 'fine-focus sealed X-ray tube'
_diffrn_source_type 'Enhance (Cu) X-ray Source'
_exptl_absorpt_coefficient_mu 4.177
_exptl_absorpt_correction_T_max 0.659
_exptl_absorpt_correction_T_min 0.499
_exptl_absorpt_correction_type multi-scan
_exptl_absorpt_process_details
;
CrysAlisPro 1.171.38.40t (Rigaku Oxford Diffraction, 2015)
Empirical absorption correction using spherical harmonics,
 implemented in SCALE3 ABSPACK scaling algorithm.
;
_exptl_crystal_colour bronze
_exptl_crystal_density_diffrn 1.290
_exptl_crystal_description block
_exptl_crystal_F_000 2056
_exptl_crystal_size_max 0.2
_exptl_crystal_size_mid 0.2
_exptl_crystal_size_min 0.1
_refine_diff_density_max 0.566
_refine_diff_density_min -0.509
_refine_diff_density_rms 0.055
_refine_ls_extinction_method none
_refine_ls_goodness_of_fit_ref 1.124
_refine_ls_hydrogen_treatment constr
_refine_ls_matrix_type full
_refine_ls_number_parameters 608
_refine_ls_number_reflns 9019
_refine_ls_number_restraints 4
_refine_ls_restrained_S_all 1.125
_refine_ls_R_factor_all 0.0519
_refine_ls_R_factor_gt 0.0439
_refine_ls_shift/su_max 0.000
_refine_ls_shift/su_mean 0.000
_refine_ls_structure_factor_coef Fsqd
_refine_ls_weighting_details 'w=1/[\s^2^(Fo^2^)+(0.0700P)^2^+1.1170P] where P=(Fo^2^+2Fc^2^)/3'
_refine_ls_weighting_scheme calc
_refine_ls_wR_factor_gt 0.1232
_refine_ls_wR_factor_ref 0.1284
_reflns_Friedel_coverage 0.000
_reflns_number_gt 7628
_reflns_number_total 9019
_reflns_threshold_expression 'I > 2\s(I)'
_cod_data_source_file c7ra01511a2.cif
_cod_data_source_block mzw_cl_cu
_cod_original_cell_volume 5055.91(12)
_cod_database_code 7227837
_shelx_space_group_comment
;
The symmetry employed for this shelxl refinement is uniquely defined
by the following loop, which should always be used as a source of
symmetry information in preference to the above space-group names.
They are only intended as comments.
;
_reflns_odcompleteness_completeness 92.94
_reflns_odcompleteness_iscentric 1
_reflns_odcompleteness_theta 77.50
_olex2_refinement_description
;
1. Fixed Uiso
 At 1.2 times of:
  All C(H) groups, All C(H,H) groups
 At 1.5 times of:
  All C(H,H,H) groups
2. Same fragment restrains
{O1, C60, C59, C58, C57} sigma for 1-2: 0.001, 1-3: 0.04
as
{O1, C57, C58, C59, C60}
3.a Ternary CH refined with riding coordinates:
 C10(H10), C7(H7), C31(H31), C44(H44)
3.b Secondary CH2 refined with riding coordinates:
 C57(H57A,H57B), C58(H58A,H58B), C59(H59A,H59B), C60(H60A,H60B)
3.c Aromatic/amide H refined with riding coordinates:
 C16(H16), C17(H17), C5(H5), C18(H18), C22(H22), C20(H20), C4(H4), C21(H21),
 C3(H3), C27(H27), C29(H29), C39(H39), C43(H43), C33(H33), C40(H40), C36(H36),
 C41(H41), C37(H37), C35(H35), C42(H42), C34(H34), C47(H47), C46(H46), C52(H52),
  C50(H50), C48(H48), C53(H53), C49(H49), C56(H56), C54(H54), C55(H55)
3.d Idealised Me refined as rotating group:
 C12(H12A,H12B,H12C), C11(H11A,H11B,H11C), C8(H8A,H8B,H8C), C9(H9A,H9B,H9C)
;
_shelx_shelxl_version_number 2014/7
_olex2_submission_special_instructions 'No special instructions were received'
_oxdiff_exptl_absorpt_empirical_details
;
Empirical correction (ABSPACK) includes:
- Absorption correction using spherical harmonics
- Frame scaling
- Detector area scaling
;
_oxdiff_exptl_absorpt_empirical_full_max 2.070
_oxdiff_exptl_absorpt_empirical_full_min 0.678

loop_
_space_group_symop_operation_xyz
'x, y, z'
'-x+1/2, y+1/2, -z+1/2'
'-x, -y, -z'
'x-1/2, -y-1/2, z-1/2'

loop_
_atom_site_label
_atom_site_type_symbol
_atom_site_fract_x
_atom_site_fract_y
_atom_site_fract_z
_atom_site_U_iso_or_equiv
_atom_site_adp_type
_atom_site_occupancy
_atom_site_site_symmetry_order
_atom_site_calc_flag
_atom_site_refinement_flags_posn
Fe1 Fe 0.25762(3) 0.73326(2) 0.12701(2) 0.02529(11) Uani 1 1 d .
Cl2 Cl 0.17076(6) 0.62476(3) 0.12431(2) 0.03955(16) Uani 1 1 d .
Cl3 Cl 0.79522(6) 0.64011(4) 0.32573(2) 0.04713(18) Uani 1 1 d .
Cl1 Cl 0.18149(6) 0.82469(4) 0.16892(2) 0.04176(17) Uani 1 1 d .
N2 N 0.46284(17) 0.73013(9) 0.13805(7) 0.0224(4) Uani 1 1 d .
N1 N 0.30416(16) 0.76968(9) 0.05380(7) 0.0221(4) Uani 1 1 d .
C14 C 0.5144(2) 0.75120(11) 0.09811(8) 0.0214(4) Uani 1 1 d .
C15 C 0.6443(2) 0.76170(12) 0.08503(8) 0.0238(5) Uani 1 1 d .
C16 C 0.7649(2) 0.75557(13) 0.11175(9) 0.0303(5) Uani 1 1 d .
H16 H 0.7755 0.7413 0.1462 0.036 Uiso 1 1 calc R
C13 C 0.4246(2) 0.77153(11) 0.05060(8) 0.0209(4) Uani 1 1 d .
C23 C 0.5043(2) 0.79021(12) 0.00971(8) 0.0251(5) Uani 1 1 d .
C6 C 0.1687(2) 0.74074(15) -0.02613(9) 0.0319(5) Uani 1 1 d .
C1 C 0.2184(2) 0.79234(13) 0.00928(8) 0.0267(5) Uani 1 1 d .
C19 C 0.7376(2) 0.79912(14) 0.00581(9) 0.0326(5) Uani 1 1 d .
C24 C 0.6317(2) 0.78418(12) 0.03257(9) 0.0248(5) Uani 1 1 d .
C10 C 0.1951(2) 0.66127(15) -0.01798(10) 0.0372(6) Uani 1 1 d .
H10 H 0.2490 0.6558 0.0151 0.045 Uiso 1 1 calc R
C17 C 0.8722(2) 0.77159(15) 0.08526(10) 0.0383(6) Uani 1 1 d .
H17 H 0.9537 0.7682 0.1031 0.046 Uiso 1 1 calc R
C5 C 0.0919(2) 0.76534(18) -0.07006(10) 0.0430(7) Uani 1 1 d .
H5 H 0.0584 0.7323 -0.0948 0.052 Uiso 1 1 calc R
C2 C 0.1885(2) 0.86558(14) 0.00430(9) 0.0330(5) Uani 1 1 d .
C18 C 0.8600(2) 0.79179(15) 0.03437(10) 0.0381(6) Uani 1 1 d .
H18 H 0.9330 0.8009 0.0183 0.046 Uiso 1 1 calc R
C22 C 0.4799(2) 0.81015(14) -0.04122(9) 0.0322(5) Uani 1 1 d .
H22 H 0.3964 0.8141 -0.0571 0.039 Uiso 1 1 calc R
C20 C 0.7091(2) 0.81975(16) -0.04666(10) 0.0417(6) Uani 1 1 d .
H20 H 0.7755 0.8302 -0.0663 0.050 Uiso 1 1 calc R
C4 C 0.0651(2) 0.83694(19) -0.07745(10) 0.0485(8) Uani 1 1 d .
H4 H 0.0158 0.8522 -0.1074 0.058 Uiso 1 1 calc R
C21 C 0.5848(2) 0.82445(16) -0.06882(10) 0.0416(6) Uani 1 1 d .
H21 H 0.5692 0.8376 -0.1035 0.050 Uiso 1 1 calc R
C7 C 0.2354(3) 0.92062(14) 0.04494(11) 0.0425(6) Uani 1 1 d .
H7 H 0.2797 0.8945 0.0744 0.051 Uiso 1 1 calc R
C12 C 0.0704(3) 0.61974(18) -0.01395(11) 0.0512(8) Uani 1 1 d .
H12A H 0.0268 0.6401 0.0131 0.077 Uiso 1 1 calc GR
H12B H 0.0899 0.5702 -0.0063 0.077 Uiso 1 1 calc GR
H12C H 0.0166 0.6230 -0.0462 0.077 Uiso 1 1 calc GR
C3 C 0.1114(2) 0.88619(17) -0.04045(10) 0.0436(7) Uani 1 1 d .
H3 H 0.0907 0.9345 -0.0454 0.052 Uiso 1 1 calc R
C11 C 0.2676(3) 0.62941(17) -0.06003(12) 0.0510(8) Uani 1 1 d .
H11A H 0.2161 0.6330 -0.0928 0.077 Uiso 1 1 calc GR
H11B H 0.2864 0.5798 -0.0524 0.077 Uiso 1 1 calc GR
H11C H 0.3461 0.6553 -0.0614 0.077 Uiso 1 1 calc GR
C8 C 0.3323(4) 0.97287(18) 0.02527(14) 0.0698(10) Uani 1 1 d .
H8A H 0.3989 0.9461 0.0116 0.105 Uiso 1 1 calc GR
H8B H 0.3689 1.0024 0.0534 0.105 Uiso 1 1 calc GR
H8C H 0.2897 1.0027 -0.0014 0.105 Uiso 1 1 calc GR
C9 C 0.1238(4) 0.9613(2) 0.06461(14) 0.0819(13) Uani 1 1 d .
H9A H 0.0840 0.9916 0.0376 0.123 Uiso 1 1 calc GR
H9B H 0.1552 0.9903 0.0939 0.123 Uiso 1 1 calc GR
H9C H 0.0622 0.9275 0.0747 0.123 Uiso 1 1 calc GR
C30 C 0.5750(2) 0.63564(12) 0.18992(8) 0.0256(5) Uani 1 1 d .
C26 C 0.5767(2) 0.75961(13) 0.22295(8) 0.0271(5) Uani 1 1 d .
C25 C 0.54255(19) 0.70819(12) 0.18423(8) 0.0237(4) Uani 1 1 d .
C27 C 0.6549(2) 0.73659(14) 0.26692(9) 0.0318(5) Uani 1 1 d .
H27 H 0.6803 0.7690 0.2933 0.038 Uiso 1 1 calc R
C29 C 0.6536(2) 0.61499(13) 0.23438(9) 0.0303(5) Uani 1 1 d .
H29 H 0.6785 0.5673 0.2392 0.036 Uiso 1 1 calc R
C28 C 0.6941(2) 0.66661(14) 0.27125(9) 0.0322(5) Uani 1 1 d .
C31 C 0.5296(2) 0.83642(13) 0.21658(9) 0.0312(5) Uani 1 1 d .
H31 H 0.4476 0.8338 0.1947 0.037 Uiso 1 1 calc R
C38 C 0.6172(3) 0.88091(13) 0.18655(9) 0.0353(6) Uani 1 1 d .
C32 C 0.5000(2) 0.87001(14) 0.26743(9) 0.0336(5) Uani 1 1 d .
C39 C 0.7489(3) 0.88330(16) 0.20028(11) 0.0434(6) Uani 1 1 d .
H39 H 0.7846 0.8574 0.2289 0.052 Uiso 1 1 calc R
C43 C 0.5670(3) 0.92062(15) 0.14383(10) 0.0448(7) Uani 1 1 d .
H43 H 0.4792 0.9203 0.1338 0.054 Uiso 1 1 calc R
C33 C 0.5434(3) 0.93700(19) 0.28425(12) 0.0564(8) Uani 1 1 d .
H33 H 0.6008 0.9619 0.2661 0.068 Uiso 1 1 calc R
C40 C 0.8280(3) 0.92345(18) 0.17211(12) 0.0547(8) Uani 1 1 d .
H40 H 0.9159 0.9244 0.1818 0.066 Uiso 1 1 calc R
C36 C 0.3765(3) 0.8662(2) 0.34019(12) 0.0592(8) Uani 1 1 d .
H36 H 0.3199 0.8418 0.3590 0.071 Uiso 1 1 calc R
C41 C 0.7763(4) 0.96168(18) 0.13001(13) 0.0601(9) Uani 1 1 d .
H41 H 0.8292 0.9883 0.1108 0.072 Uiso 1 1 calc R
C37 C 0.4163(3) 0.83506(18) 0.29620(12) 0.0529(8) Uani 1 1 d .
H37 H 0.3861 0.7897 0.2859 0.063 Uiso 1 1 calc R
C35 C 0.4205(3) 0.93297(17) 0.35596(10) 0.0494(7) Uani 1 1 d .
H35 H 0.3944 0.9539 0.3855 0.059 Uiso 1 1 calc R
C42 C 0.6471(4) 0.96088(17) 0.11600(12) 0.0594(9) Uani 1 1 d .
H42 H 0.6125 0.9875 0.0876 0.071 Uiso 1 1 calc R
C34 C 0.5011(4) 0.9675(2) 0.32847(13) 0.0644(9) Uani 1 1 d .
H34 H 0.5300 1.0130 0.3390 0.077 Uiso 1 1 calc R
C44 C 0.5236(2) 0.58132(12) 0.14866(8) 0.0268(5) Uani 1 1 d .
H44 H 0.4378 0.5982 0.1356 0.032 Uiso 1 1 calc R
C45 C 0.6004(2) 0.58194(12) 0.10226(9) 0.0271(5) Uani 1 1 d .
C47 C 0.6056(3) 0.58253(14) 0.00974(9) 0.0378(6) Uani 1 1 d .
H47 H 0.5624 0.5828 -0.0235 0.045 Uiso 1 1 calc R
C51 C 0.5052(2) 0.50708(13) 0.17075(9) 0.0312(5) Uani 1 1 d .
C46 C 0.5373(2) 0.58187(13) 0.05235(9) 0.0309(5) Uani 1 1 d .
H46 H 0.4483 0.5814 0.0475 0.037 Uiso 1 1 calc R
C52 C 0.5707(3) 0.44735(14) 0.15736(10) 0.0369(6) Uani 1 1 d .
H52 H 0.6323 0.4519 0.1345 0.044 Uiso 1 1 calc R
C50 C 0.7330(2) 0.58178(14) 0.10847(9) 0.0338(5) Uani 1 1 d .
H50 H 0.7763 0.5815 0.1417 0.041 Uiso 1 1 calc R
C48 C 0.7379(3) 0.58275(15) 0.01659(10) 0.0406(6) Uani 1 1 d .
H48 H 0.7836 0.5834 -0.0120 0.049 Uiso 1 1 calc R
C53 C 0.5460(3) 0.37971(15) 0.17760(11) 0.0452(7) Uani 1 1 d .
H53 H 0.5904 0.3396 0.1680 0.054 Uiso 1 1 calc R
C49 C 0.8024(2) 0.58197(15) 0.06612(10) 0.0394(6) Uani 1 1 d .
H49 H 0.8914 0.5816 0.0709 0.047 Uiso 1 1 calc R
C56 C 0.4136(3) 0.49836(16) 0.20496(12) 0.0464(7) Uani 1 1 d .
H56 H 0.3675 0.5381 0.2142 0.056 Uiso 1 1 calc R
C54 C 0.4563(3) 0.37276(16) 0.21163(11) 0.0484(7) Uani 1 1 d .
H54 H 0.4401 0.3280 0.2254 0.058 Uiso 1 1 calc R
C55 C 0.3900(3) 0.43231(17) 0.22541(13) 0.0555(8) Uani 1 1 d .
H55 H 0.3291 0.4278 0.2486 0.067 Uiso 1 1 calc R
O1 O 0.2351(4) 1.09804(18) 0.16155(14) 0.1263(13) Uani 1 1 d D
C57 C 0.3295(5) 1.0580(2) 0.18739(17) 0.0951(15) Uani 1 1 d D
H57A H 0.3944 1.0470 0.1648 0.114 Uiso 1 1 calc R
H57B H 0.2946 1.0130 0.1985 0.114 Uiso 1 1 calc R
C58 C 0.3854(5) 1.0979(3) 0.23167(16) 0.0990(15) Uani 1 1 d D
H58A H 0.4780 1.0990 0.2334 0.119 Uiso 1 1 calc R
H58B H 0.3609 1.0781 0.2636 0.119 Uiso 1 1 calc R
C59 C 0.3297(7) 1.1702(3) 0.2213(2) 0.150(3) Uani 1 1 d D
H59A H 0.3060 1.1911 0.2530 0.180 Uiso 1 1 calc R
H59B H 0.3916 1.2015 0.2076 0.180 Uiso 1 1 calc R
C60 C 0.2183(5) 1.1625(2) 0.18411(19) 0.0996(15) Uani 1 1 d D
H60A H 0.1407 1.1627 0.2011 0.120 Uiso 1 1 calc R
H60B H 0.2137 1.2009 0.1588 0.120 Uiso 1 1 calc R

loop_
_atom_site_aniso_label
_atom_site_aniso_U_11
_atom_site_aniso_U_22
_atom_site_aniso_U_33
_atom_site_aniso_U_23
_atom_site_aniso_U_13
_atom_site_aniso_U_12
Fe1 0.01335(18) 0.0366(2) 0.02658(19) -0.00268(14) 0.00503(13) 0.00039(14)
Cl2 0.0277(3) 0.0453(4) 0.0459(3) 0.0042(3) 0.0051(2) -0.0109(3)
Cl3 0.0422(4) 0.0640(4) 0.0324(3) 0.0050(3) -0.0082(3) 0.0155(3)
Cl1 0.0256(3) 0.0577(4) 0.0428(3) -0.0163(3) 0.0071(2) 0.0094(3)
N2 0.0151(9) 0.0269(10) 0.0251(9) -0.0021(7) 0.0023(7) 0.0007(7)
N1 0.0133(9) 0.0259(9) 0.0272(9) -0.0027(7) 0.0025(7) 0.0025(7)
C14 0.0153(10) 0.0218(10) 0.0269(10) -0.0019(8) 0.0013(8) 0.0012(8)
C15 0.0145(11) 0.0261(11) 0.0311(11) -0.0001(8) 0.0046(8) -0.0002(8)
C16 0.0169(11) 0.0393(13) 0.0344(12) 0.0033(10) 0.0013(9) 0.0002(10)
C13 0.0137(10) 0.0215(10) 0.0273(10) -0.0016(8) 0.0014(8) 0.0018(8)
C23 0.0156(10) 0.0272(11) 0.0333(12) 0.0028(9) 0.0057(9) 0.0011(9)
C6 0.0157(11) 0.0540(16) 0.0267(11) -0.0021(10) 0.0053(9) -0.0033(10)
C1 0.0112(10) 0.0424(13) 0.0268(11) 0.0025(9) 0.0038(8) 0.0055(9)
C19 0.0188(11) 0.0396(14) 0.0405(13) 0.0063(10) 0.0084(10) -0.0031(10)
C24 0.0165(11) 0.0253(11) 0.0332(11) 0.0024(9) 0.0049(9) -0.0001(9)
C10 0.0311(13) 0.0486(16) 0.0327(12) -0.0113(11) 0.0068(10) -0.0082(11)
C17 0.0120(11) 0.0544(17) 0.0478(15) 0.0056(12) 0.0012(10) -0.0016(10)
C5 0.0231(13) 0.079(2) 0.0268(12) -0.0013(12) 0.0034(10) -0.0055(13)
C2 0.0207(12) 0.0411(14) 0.0379(13) 0.0070(10) 0.0063(9) 0.0105(10)
C18 0.0157(11) 0.0521(16) 0.0478(15) 0.0073(12) 0.0097(10) -0.0037(11)
C22 0.0212(12) 0.0427(14) 0.0329(12) 0.0100(10) 0.0034(9) 0.0010(10)
C20 0.0240(13) 0.0599(18) 0.0435(14) 0.0141(12) 0.0133(11) -0.0039(12)
C4 0.0187(12) 0.094(3) 0.0327(14) 0.0188(14) 0.0016(10) 0.0074(14)
C21 0.0290(13) 0.0595(17) 0.0369(13) 0.0156(12) 0.0062(10) -0.0035(12)
C7 0.0453(16) 0.0349(14) 0.0469(15) 0.0029(11) 0.0035(12) 0.0179(12)
C12 0.0420(16) 0.071(2) 0.0422(15) -0.0129(14) 0.0100(12) -0.0250(15)
C3 0.0245(13) 0.0649(19) 0.0426(15) 0.0202(13) 0.0091(11) 0.0184(13)
C11 0.0499(18) 0.0537(18) 0.0532(17) -0.0174(14) 0.0222(14) -0.0129(14)
C8 0.099(3) 0.0373(17) 0.072(2) 0.0051(15) 0.006(2) -0.0097(18)
C9 0.082(3) 0.097(3) 0.064(2) -0.018(2) -0.0038(19) 0.062(2)
C30 0.0173(11) 0.0338(12) 0.0268(11) 0.0031(9) 0.0069(8) -0.0001(9)
C26 0.0160(11) 0.0372(13) 0.0279(11) -0.0022(9) 0.0022(9) 0.0001(9)
C25 0.0112(10) 0.0345(12) 0.0252(10) 0.0019(9) 0.0019(8) 0.0011(9)
C27 0.0216(12) 0.0456(15) 0.0275(11) -0.0037(10) -0.0004(9) 0.0028(10)
C29 0.0236(12) 0.0357(13) 0.0320(12) 0.0048(10) 0.0052(9) 0.0047(10)
C28 0.0219(12) 0.0482(15) 0.0258(11) 0.0052(10) -0.0001(9) 0.0065(10)
C31 0.0234(12) 0.0364(13) 0.0320(12) -0.0070(10) -0.0040(9) 0.0032(10)
C38 0.0393(14) 0.0320(13) 0.0341(12) -0.0077(10) 0.0023(10) -0.0009(11)
C32 0.0241(12) 0.0426(14) 0.0324(12) -0.0068(10) -0.0049(9) 0.0082(11)
C39 0.0396(15) 0.0468(16) 0.0433(15) -0.0013(12) 0.0017(12) -0.0067(12)
C43 0.0545(18) 0.0366(14) 0.0416(14) -0.0031(11) -0.0025(12) 0.0050(13)
C33 0.0554(19) 0.064(2) 0.0508(17) -0.0219(15) 0.0083(14) -0.0133(16)
C40 0.0518(18) 0.0545(19) 0.0585(18) -0.0001(15) 0.0098(14) -0.0154(15)
C36 0.054(2) 0.075(2) 0.0509(17) -0.0094(16) 0.0163(15) 0.0079(17)
C41 0.069(2) 0.0491(18) 0.064(2) 0.0040(15) 0.0179(17) -0.0146(17)
C37 0.0488(18) 0.0588(19) 0.0527(17) -0.0186(14) 0.0128(14) -0.0034(15)
C35 0.0516(18) 0.0593(19) 0.0347(14) -0.0107(13) -0.0068(12) 0.0235(15)
C42 0.088(3) 0.0433(17) 0.0470(17) 0.0099(13) 0.0065(17) 0.0035(17)
C34 0.069(2) 0.067(2) 0.0562(19) -0.0296(17) 0.0023(17) -0.0068(18)
C44 0.0192(11) 0.0319(12) 0.0298(11) 0.0021(9) 0.0048(9) 0.0018(9)
C45 0.0246(12) 0.0238(11) 0.0341(12) 0.0010(9) 0.0080(9) -0.0004(9)
C47 0.0390(15) 0.0428(15) 0.0320(12) -0.0003(10) 0.0056(10) -0.0018(12)
C51 0.0255(12) 0.0330(13) 0.0350(12) 0.0039(10) 0.0028(9) -0.0019(10)
C46 0.0261(12) 0.0329(13) 0.0341(12) -0.0013(10) 0.0054(9) -0.0004(10)
C52 0.0385(14) 0.0347(14) 0.0388(13) 0.0034(10) 0.0100(11) -0.0001(11)
C50 0.0264(13) 0.0412(14) 0.0343(12) -0.0007(10) 0.0065(10) 0.0024(11)
C48 0.0407(15) 0.0449(15) 0.0397(14) -0.0015(11) 0.0197(11) -0.0013(12)
C53 0.0548(18) 0.0336(14) 0.0466(15) 0.0024(11) 0.0029(13) 0.0060(13)
C49 0.0273(13) 0.0469(16) 0.0461(14) -0.0013(12) 0.0132(11) 0.0010(11)
C56 0.0378(15) 0.0423(16) 0.0625(18) 0.0092(13) 0.0208(13) -0.0006(12)
C54 0.0504(18) 0.0406(16) 0.0544(17) 0.0123(13) 0.0066(13) -0.0106(13)
C55 0.0483(18) 0.0531(18) 0.070(2) 0.0176(15) 0.0261(15) -0.0038(15)
O1 0.168(4) 0.102(3) 0.105(3) -0.017(2) -0.001(2) 0.028(3)
C57 0.134(4) 0.070(3) 0.084(3) 0.018(2) 0.027(3) 0.031(3)
C58 0.095(3) 0.134(5) 0.072(3) 0.008(3) 0.029(2) -0.005(3)
C59 0.304(10) 0.054(3) 0.087(4) -0.011(2) 0.008(5) -0.007(4)
C60 0.136(5) 0.070(3) 0.092(3) -0.012(2) 0.010(3) 0.027(3)

loop_
_atom_type_symbol
_atom_type_description
_atom_type_scat_dispersion_real
_atom_type_scat_dispersion_imag
_atom_type_scat_source
C C 0.0181 0.0091 'International Tables Vol C Tables 4.2.6.8 and 6.1.1.4'
H H 0.0000 0.0000 'International Tables Vol C Tables 4.2.6.8 and 6.1.1.4'
Cl Cl 0.3639 0.7018 'International Tables Vol C Tables 4.2.6.8 and 6.1.1.4'
Fe Fe -1.1336 3.1974 'International Tables Vol C Tables 4.2.6.8 and 6.1.1.4'
N N 0.0311 0.0180 'International Tables Vol C Tables 4.2.6.8 and 6.1.1.4'
O O 0.0492 0.0322 'International Tables Vol C Tables 4.2.6.8 and 6.1.1.4'

loop_
_geom_angle_atom_site_label_1
_geom_angle_atom_site_label_2
_geom_angle_atom_site_label_3
_geom_angle
Cl2 Fe1 Cl1 123.01(3)
N2 Fe1 Cl2 112.63(5)
N2 Fe1 Cl1 111.60(5)
N1 Fe1 Cl2 113.41(5)
N1 Fe1 Cl1 109.09(5)
N1 Fe1 N2 78.44(7)
C14 N2 Fe1 113.12(14)
C14 N2 C25 120.00(18)
C25 N2 Fe1 126.88(13)
C13 N1 Fe1 113.29(14)
C13 N1 C1 118.21(18)
C1 N1 Fe1 128.49(13)
N2 C14 C15 136.1(2)
N2 C14 C13 117.01(19)
C15 C14 C13 106.88(18)
C16 C15 C14 134.7(2)
C16 C15 C24 119.3(2)
C24 C15 C14 105.97(18)
C15 C16 H16 120.9
C15 C16 C17 118.3(2)
C17 C16 H16 120.9
N1 C13 C14 118.08(19)
N1 C13 C23 134.7(2)
C23 C13 C14 107.23(17)
C24 C23 C13 105.58(18)
C22 C23 C13 134.7(2)
C22 C23 C24 119.7(2)
C1 C6 C10 122.1(2)
C1 C6 C5 117.0(3)
C5 C6 C10 120.9(2)
C6 C1 N1 118.8(2)
C6 C1 C2 123.1(2)
C2 C1 N1 118.0(2)
C24 C19 C18 116.4(2)
C24 C19 C20 115.9(2)
C20 C19 C18 127.7(2)
C23 C24 C15 114.26(19)
C19 C24 C15 122.7(2)
C19 C24 C23 123.0(2)
C6 C10 H10 107.6
C6 C10 C12 110.9(2)
C6 C10 C11 112.2(2)
C12 C10 H10 107.6
C11 C10 H10 107.6
C11 C10 C12 110.7(2)
C16 C17 H17 118.8
C18 C17 C16 122.3(2)
C18 C17 H17 118.8
C6 C5 H5 119.2
C4 C5 C6 121.5(3)
C4 C5 H5 119.2
C1 C2 C7 122.8(2)
C3 C2 C1 116.6(2)
C3 C2 C7 120.6(2)
C19 C18 H18 119.5
C17 C18 C19 120.9(2)
C17 C18 H18 119.5
C23 C22 H22 120.9
C23 C22 C21 118.1(2)
C21 C22 H22 120.9
C19 C20 H20 119.7
C21 C20 C19 120.7(2)
C21 C20 H20 119.7
C5 C4 H4 120.1
C5 C4 C3 119.9(2)
C3 C4 H4 120.1
C22 C21 H21 118.7
C20 C21 C22 122.6(2)
C20 C21 H21 118.7
C2 C7 H7 107.4
C2 C7 C8 111.8(2)
C2 C7 C9 111.4(3)
C8 C7 H7 107.4
C9 C7 H7 107.4
C9 C7 C8 111.1(3)
C10 C12 H12A 109.5
C10 C12 H12B 109.5
C10 C12 H12C 109.5
H12A C12 H12B 109.5
H12A C12 H12C 109.5
H12B C12 H12C 109.5
C2 C3 H3 119.1
C4 C3 C2 121.8(3)
C4 C3 H3 119.1
C10 C11 H11A 109.5
C10 C11 H11B 109.5
C10 C11 H11C 109.5
H11A C11 H11B 109.5
H11A C11 H11C 109.5
H11B C11 H11C 109.5
C7 C8 H8A 109.5
C7 C8 H8B 109.5
C7 C8 H8C 109.5
H8A C8 H8B 109.5
H8A C8 H8C 109.5
H8B C8 H8C 109.5
C7 C9 H9A 109.5
C7 C9 H9B 109.5
C7 C9 H9C 109.5
H9A C9 H9B 109.5
H9A C9 H9C 109.5
H9B C9 H9C 109.5
C25 C30 C29 117.9(2)
C25 C30 C44 120.16(19)
C29 C30 C44 121.9(2)
C25 C26 C31 120.63(19)
C27 C26 C25 117.2(2)
C27 C26 C31 122.2(2)
C30 C25 N2 118.26(19)
C30 C25 C26 122.9(2)
C26 C25 N2 118.7(2)
C26 C27 H27 119.9
C28 C27 C26 120.2(2)
C28 C27 H27 119.9
C30 C29 H29 120.4
C28 C29 C30 119.2(2)
C28 C29 H29 120.4
C27 C28 Cl3 119.15(19)
C27 C28 C29 122.4(2)
C29 C28 Cl3 118.45(19)
C26 C31 H31 105.8
C26 C31 C38 111.14(19)
C26 C31 C32 112.8(2)
C38 C31 H31 105.8
C38 C31 C32 114.6(2)
C32 C31 H31 105.8
C39 C38 C31 122.0(2)
C43 C38 C31 120.2(2)
C43 C38 C39 117.8(3)
C33 C32 C31 123.5(2)
C37 C32 C31 118.8(2)
C37 C32 C33 117.5(2)
C38 C39 H39 119.3
C40 C39 C38 121.4(3)
C40 C39 H39 119.3
C38 C43 H43 119.8
C38 C43 C42 120.3(3)
C42 C43 H43 119.8
C32 C33 H33 119.9
C32 C33 C34 120.1(3)
C34 C33 H33 119.9
C39 C40 H40 120.2
C41 C40 C39 119.7(3)
C41 C40 H40 120.2
C37 C36 H36 120.0
C35 C36 H36 120.0
C35 C36 C37 120.1(3)
C40 C41 H41 119.9
C40 C41 C42 120.1(3)
C42 C41 H41 119.9
C32 C37 C36 121.3(3)
C32 C37 H37 119.3
C36 C37 H37 119.3
C36 C35 H35 120.4
C34 C35 C36 119.3(3)
C34 C35 H35 120.4
C43 C42 H42 119.7
C41 C42 C43 120.7(3)
C41 C42 H42 119.7
C33 C34 H34 119.2
C35 C34 C33 121.7(3)
C35 C34 H34 119.2
C30 C44 H44 105.7
C45 C44 C30 111.96(18)
C45 C44 H44 105.7
C51 C44 C30 112.74(18)
C51 C44 H44 105.7
C51 C44 C45 114.07(19)
C46 C45 C44 120.0(2)
C50 C45 C44 121.5(2)
C50 C45 C46 118.5(2)
C46 C47 H47 120.0
C48 C47 H47 120.0
C48 C47 C46 120.1(2)
C52 C51 C44 123.5(2)
C52 C51 C56 118.1(2)
C56 C51 C44 118.4(2)
C45 C46 H46 119.6
C47 C46 C45 120.7(2)
C47 C46 H46 119.6
C51 C52 H52 119.6
C51 C52 C53 120.9(2)
C53 C52 H52 119.6
C45 C50 H50 119.3
C45 C50 C49 121.3(2)
C49 C50 H50 119.3
C47 C48 H48 120.0
C47 C48 C49 120.0(2)
C49 C48 H48 120.0
C52 C53 H53 120.1
C54 C53 C52 119.9(3)
C54 C53 H53 120.1
C50 C49 H49 120.3
C48 C49 C50 119.4(2)
C48 C49 H49 120.3
C51 C56 H56 119.3
C55 C56 C51 121.4(3)
C55 C56 H56 119.3
C53 C54 H54 120.1
C53 C54 C55 119.8(3)
C55 C54 H54 120.1
C56 C55 C54 120.0(3)
C56 C55 H55 120.0
C54 C55 H55 120.0
C60 O1 C57 113.3(4)
O1 C57 H57A 109.9
O1 C57 H57B 109.9
O1 C57 C58 108.8(4)
H57A C57 H57B 108.3
C58 C57 H57A 109.9
C58 C57 H57B 109.9
C57 C58 H58A 111.4
C57 C58 H58B 111.4
C57 C58 C59 101.8(4)
H58A C58 H58B 109.3
C59 C58 H58A 111.4
C59 C58 H58B 111.4
C58 C59 H59A 110.1
C58 C59 H59B 110.1
H59A C59 H59B 108.4
C60 C59 C58 108.0(4)
C60 C59 H59A 110.1
C60 C59 H59B 110.1
O1 C60 C59 104.0(4)
O1 C60 H60A 110.9
O1 C60 H60B 110.9
C59 C60 H60A 110.9
C59 C60 H60B 110.9
H60A C60 H60B 109.0

loop_
_geom_bond_atom_site_label_1
_geom_bond_atom_site_label_2
_geom_bond_distance
Fe1 Cl2 2.2138(7)
Fe1 Cl1 2.2179(7)
Fe1 N2 2.1455(18)
Fe1 N1 2.1290(18)
Cl3 C28 1.745(2)
N2 C14 1.286(3)
N2 C25 1.444(3)
N1 C13 1.279(3)
N1 C1 1.448(3)
C14 C15 1.458(3)
C14 C13 1.516(3)
C15 C16 1.380(3)
C15 C24 1.419(3)
C16 H16 0.9300
C16 C17 1.418(3)
C13 C23 1.467(3)
C23 C24 1.409(3)
C23 C22 1.372(3)
C6 C1 1.391(3)
C6 C10 1.515(4)
C6 C5 1.399(4)
C1 C2 1.401(4)
C19 C24 1.405(3)
C19 C18 1.418(3)
C19 C20 1.417(3)
C10 H10 0.9800
C10 C12 1.535(4)
C10 C11 1.522(3)
C17 H17 0.9300
C17 C18 1.368(4)
C5 H5 0.9300
C5 C4 1.371(4)
C2 C7 1.514(4)
C2 C3 1.395(3)
C18 H18 0.9300
C22 H22 0.9300
C22 C21 1.408(3)
C20 H20 0.9300
C20 C21 1.371(4)
C4 H4 0.9300
C4 C3 1.377(4)
C21 H21 0.9300
C7 H7 0.9800
C7 C8 1.537(4)
C7 C9 1.532(4)
C12 H12A 0.9600
C12 H12B 0.9600
C12 H12C 0.9600
C3 H3 0.9300
C11 H11A 0.9600
C11 H11B 0.9600
C11 H11C 0.9600
C8 H8A 0.9600
C8 H8B 0.9600
C8 H8C 0.9600
C9 H9A 0.9600
C9 H9B 0.9600
C9 H9C 0.9600
C30 C25 1.396(3)
C30 C29 1.398(3)
C30 C44 1.528(3)
C26 C25 1.406(3)
C26 C27 1.399(3)
C26 C31 1.516(3)
C27 H27 0.9300
C27 C28 1.366(4)
C29 H29 0.9300
C29 C28 1.390(3)
C31 H31 0.9800
C31 C38 1.519(4)
C31 C32 1.526(3)
C38 C39 1.392(4)
C38 C43 1.388(4)
C32 C33 1.381(4)
C32 C37 1.380(4)
C39 H39 0.9300
C39 C40 1.387(4)
C43 H43 0.9300
C43 C42 1.390(4)
C33 H33 0.9300
C33 C34 1.398(4)
C40 H40 0.9300
C40 C41 1.366(5)
C36 H36 0.9300
C36 C37 1.388(4)
C36 C35 1.373(5)
C41 H41 0.9300
C41 C42 1.367(5)
C37 H37 0.9300
C35 H35 0.9300
C35 C34 1.334(5)
C42 H42 0.9300
C34 H34 0.9300
C44 H44 0.9800
C44 C45 1.525(3)
C44 C51 1.517(3)
C45 C46 1.390(3)
C45 C50 1.386(3)
C47 H47 0.9300
C47 C46 1.387(3)
C47 C48 1.382(4)
C51 C52 1.373(4)
C51 C56 1.392(3)
C46 H46 0.9300
C52 H52 0.9300
C52 C53 1.400(4)
C50 H50 0.9300
C50 C49 1.388(3)
C48 H48 0.9300
C48 C49 1.387(4)
C53 H53 0.9300
C53 C54 1.371(4)
C49 H49 0.9300
C56 H56 0.9300
C56 C55 1.373(4)
C54 H54 0.9300
C54 C55 1.378(4)
C55 H55 0.9300
O1 C57 1.358(4)
O1 C60 1.355(4)
C57 H57A 0.9700
C57 H57B 0.9700
C57 C58 1.440(5)
C58 H58A 0.9700
C58 H58B 0.9700
C58 C59 1.479(7)
C59 H59A 0.9700
C59 H59B 0.9700
C59 C60 1.439(5)
C60 H60A 0.9700
C60 H60B 0.9700

loop_
_geom_torsion_atom_site_label_1
_geom_torsion_atom_site_label_2
_geom_torsion_atom_site_label_3
_geom_torsion_atom_site_label_4
_geom_torsion
Fe1 N2 C14 C15 177.8(2)
Fe1 N2 C14 C13 -2.1(2)
Fe1 N2 C25 C30 88.9(2)
Fe1 N2 C25 C26 -86.8(2)
Fe1 N1 C13 C14 -2.3(2)
Fe1 N1 C13 C23 178.3(2)
Fe1 N1 C1 C6 -87.1(2)
Fe1 N1 C1 C2 92.3(2)
N2 C14 C15 C16 -3.1(5)
N2 C14 C15 C24 178.1(2)
N2 C14 C13 N1 3.1(3)
N2 C14 C13 C23 -177.32(19)
N1 C13 C23 C24 177.1(2)
N1 C13 C23 C22 -3.0(5)
N1 C1 C2 C7 -3.9(3)
N1 C1 C2 C3 176.5(2)
C14 N2 C25 C30 -91.8(2)
C14 N2 C25 C26 92.6(2)
C14 C15 C16 C17 -179.2(2)
C14 C15 C24 C23 0.6(3)
C14 C15 C24 C19 -179.4(2)
C14 C13 C23 C24 -2.3(2)
C14 C13 C23 C22 177.5(3)
C15 C14 C13 N1 -176.86(19)
C15 C14 C13 C23 2.7(2)
C15 C16 C17 C18 -0.9(4)
C16 C15 C24 C23 -178.5(2)
C16 C15 C24 C19 1.5(3)
C16 C17 C18 C19 1.3(4)
C13 N1 C1 C6 93.6(3)
C13 N1 C1 C2 -87.0(2)
C13 C14 C15 C16 176.8(2)
C13 C14 C15 C24 -2.0(2)
C13 C23 C24 C15 1.2(3)
C13 C23 C24 C19 -178.8(2)
C13 C23 C22 C21 179.7(3)
C23 C22 C21 C20 -0.5(4)
C6 C1 C2 C7 175.5(2)
C6 C1 C2 C3 -4.1(3)
C6 C5 C4 C3 -1.7(4)
C1 N1 C13 C14 177.11(18)
C1 N1 C13 C23 -2.3(4)
C1 C6 C10 C12 118.1(2)
C1 C6 C10 C11 -117.5(3)
C1 C6 C5 C4 -1.1(4)
C1 C2 C7 C8 112.2(3)
C1 C2 C7 C9 -122.8(3)
C1 C2 C3 C4 1.1(4)
C19 C20 C21 C22 0.7(5)
C24 C15 C16 C17 -0.5(3)
C24 C23 C22 C21 -0.5(4)
C24 C19 C18 C17 -0.3(4)
C24 C19 C20 C21 0.1(4)
C10 C6 C1 N1 3.7(3)
C10 C6 C1 C2 -175.7(2)
C10 C6 C5 C4 178.7(2)
C5 C6 C1 N1 -176.5(2)
C5 C6 C1 C2 4.1(3)
C5 C6 C10 C12 -61.7(3)
C5 C6 C10 C11 62.7(3)
C5 C4 C3 C2 1.7(4)
C18 C19 C24 C15 -1.1(4)
C18 C19 C24 C23 178.9(2)
C18 C19 C20 C21 -179.9(3)
C22 C23 C24 C15 -178.7(2)
C22 C23 C24 C19 1.3(4)
C20 C19 C24 C15 178.9(2)
C20 C19 C24 C23 -1.1(4)
C20 C19 C18 C17 179.7(3)
C7 C2 C3 C4 -178.5(2)
C3 C2 C7 C8 -68.2(3)
C3 C2 C7 C9 56.8(3)
C30 C29 C28 Cl3 -178.50(17)
C30 C29 C28 C27 3.2(4)
C30 C44 C45 C46 -134.6(2)
C30 C44 C45 C50 46.2(3)
C30 C44 C51 C52 -117.3(3)
C30 C44 C51 C56 65.2(3)
C26 C27 C28 Cl3 178.21(18)
C26 C27 C28 C29 -3.5(4)
C26 C31 C38 C39 -51.5(3)
C26 C31 C38 C43 128.2(2)
C26 C31 C32 C33 131.6(3)
C26 C31 C32 C37 -54.4(3)
C25 N2 C14 C15 -1.6(4)
C25 N2 C14 C13 178.43(18)
C25 C30 C29 C28 1.2(3)
C25 C30 C44 C45 80.4(2)
C25 C30 C44 C51 -149.4(2)
C25 C26 C27 C28 -0.6(3)
C25 C26 C31 C38 -85.7(3)
C25 C26 C31 C32 144.0(2)
C27 C26 C25 N2 -179.45(19)
C27 C26 C25 C30 5.1(3)
C27 C26 C31 C38 94.4(3)
C27 C26 C31 C32 -36.0(3)
C29 C30 C25 N2 179.14(19)
C29 C30 C25 C26 -5.4(3)
C29 C30 C44 C45 -100.4(2)
C29 C30 C44 C51 29.8(3)
C31 C26 C25 N2 0.6(3)
C31 C26 C25 C30 -174.9(2)
C31 C26 C27 C28 179.3(2)
C31 C38 C39 C40 179.2(3)
C31 C38 C43 C42 -179.4(2)
C31 C32 C33 C34 173.1(3)
C31 C32 C37 C36 -173.9(3)
C38 C31 C32 C33 3.0(4)
C38 C31 C32 C37 177.0(2)
C38 C39 C40 C41 0.1(5)
C38 C43 C42 C41 0.4(5)
C32 C31 C38 C39 77.9(3)
C32 C31 C38 C43 -102.4(3)
C32 C33 C34 C35 1.1(5)
C39 C38 C43 C42 0.3(4)
C39 C40 C41 C42 0.6(5)
C43 C38 C39 C40 -0.5(4)
C33 C32 C37 C36 0.5(5)
C40 C41 C42 C43 -0.8(5)
C36 C35 C34 C33 -0.8(5)
C37 C32 C33 C34 -0.9(5)
C37 C36 C35 C34 0.3(5)
C35 C36 C37 C32 -0.2(5)
C44 C30 C25 N2 -1.6(3)
C44 C30 C25 C26 173.9(2)
C44 C30 C29 C28 -178.1(2)
C44 C45 C46 C47 179.9(2)
C44 C45 C50 C49 179.7(2)
C44 C51 C52 C53 -177.5(2)
C44 C51 C56 C55 178.4(3)
C45 C44 C51 C52 11.9(3)
C45 C44 C51 C56 -165.6(2)
C45 C50 C49 C48 0.4(4)
C47 C48 C49 C50 -0.7(4)
C51 C44 C45 C46 95.9(3)
C51 C44 C45 C50 -83.4(3)
C51 C52 C53 C54 -0.6(4)
C51 C56 C55 C54 -0.9(5)
C46 C45 C50 C49 0.4(4)
C46 C47 C48 C49 0.3(4)
C52 C51 C56 C55 0.8(4)
C52 C53 C54 C55 0.6(5)
C50 C45 C46 C47 -0.8(4)
C48 C47 C46 C45 0.5(4)
C53 C54 C55 C56 0.2(5)
C56 C51 C52 C53 -0.1(4)
O1 C57 C58 C59 -11.3(6)
C57 O1 C60 C59 13.0(7)
C57 C58 C59 C60 19.1(6)
C58 C59 C60 O1 -19.9(6)
C60 O1 C57 C58 -0.8(6)
